data_4330877
loop_
_publ_author_name
'Tapas Guchhait'
'Ganesan Mani'
'Carola Schulzke'
'Anakuthil Anoop'

_publ_section_title
;
 A Tripyrrolylmethane-Based Macrobicyclic Triazacryptand: X-ray Structure,
 Size-Selective Anion Binding, and Fluoride-Ion-Mediated Proton-Deuterium
 Exchange Studies
;
_journal_name_full 'Inorganic Chemistry'
_journal_page_first 11635
_journal_page_last 11644
_journal_paper_doi 10.1021/ic301546v
_journal_volume 51
_journal_year 2012
_chemical_formula_sum 'C37 H53.2 Cl3 N9 O2.6'
_chemical_formula_weight 773.22
_chemical_name_systematic
;
 ?
;
_space_group_IT_number 14
_symmetry_cell_setting monoclinic
_symmetry_space_group_name_Hall '-P 2yn'
_symmetry_space_group_name_H-M 'P 1 21/n 1'
_atom_sites_solution_hydrogens geom
_atom_sites_solution_primary direct
_atom_sites_solution_secondary difmap
_audit_creation_method SHELXL-97
_cell_angle_alpha 90.00
_cell_angle_beta 92.039(6)
_cell_angle_gamma 90.00
_cell_formula_units_Z 4
_cell_length_a 10.863(2)
_cell_length_b 10.632(2)
_cell_length_c 35.653(7)
_cell_measurement_reflns_used 7494
_cell_measurement_temperature 298(2)
_cell_measurement_theta_max 25.30
_cell_measurement_theta_min 1.14
_cell_volume 4115.2(14)
_computing_structure_refinement 'SHELXL-97 (Sheldrick, 2008)'
_diffrn_ambient_temperature 298(2)
_diffrn_measured_fraction_theta_full 0.998
_diffrn_measured_fraction_theta_max 0.998
_diffrn_measurement_device_type 'Bruker-APEX-II CCD area detector'
_diffrn_measurement_method hemisphere
_diffrn_radiation_monochromator graphite
_diffrn_radiation_source 'fine-focus sealed tube'
_diffrn_radiation_type MoK\a
_diffrn_radiation_wavelength 0.71073
_diffrn_reflns_av_R_equivalents 0.0866
_diffrn_reflns_av_sigmaI/netI 0.0668
_diffrn_reflns_limit_h_max 13
_diffrn_reflns_limit_h_min -12
_diffrn_reflns_limit_k_max 12
_diffrn_reflns_limit_k_min -12
_diffrn_reflns_limit_l_max 42
_diffrn_reflns_limit_l_min -39
_diffrn_reflns_number 49155
_diffrn_reflns_theta_full 25.30
_diffrn_reflns_theta_max 25.30
_diffrn_reflns_theta_min 1.14
_exptl_absorpt_coefficient_mu 0.268
_exptl_absorpt_correction_T_max 0.979
_exptl_absorpt_correction_T_min 0.975
_exptl_absorpt_correction_type multi-scan
_exptl_absorpt_process_details SADABS
_exptl_crystal_colour colorless
_exptl_crystal_density_diffrn 1.248
_exptl_crystal_description needle
_exptl_crystal_F_000 1644
_exptl_crystal_size_max 0.38
_exptl_crystal_size_mid 0.08
_exptl_crystal_size_min 0.08
_platon_squeeze_details
;
The SQUEEZE/PLATON procedure yielded total void volume and electron 
count of 711\%A^3^ and 188 e, respectively. For Z = 4 this gives
47 electrons per formula. This number equals 2.6 molecules of solvent 
water per formula. 
The fraction of solvent has been treated as a diffuse contribution 
to the overall scattering without specific atom positions.
;
_refine_diff_density_max 0.242
_refine_diff_density_min -0.252
_refine_diff_density_rms 0.068
_refine_ls_extinction_method none
_refine_ls_goodness_of_fit_ref 1.056
_refine_ls_hydrogen_treatment mixed
_refine_ls_matrix_type full
_refine_ls_number_parameters 478
_refine_ls_number_reflns 7485
_refine_ls_number_restraints 0
_refine_ls_restrained_S_all 1.056
_refine_ls_R_factor_all 0.1100
_refine_ls_R_factor_gt 0.0624
_refine_ls_shift/su_max 0.000
_refine_ls_shift/su_mean 0.000
_refine_ls_structure_factor_coef Fsqd
_refine_ls_weighting_details 'calc w=1/[\s^2^(Fo^2^)+(0.0614P)^2^+1.6452P] where P=(Fo^2^+2Fc^2^)/3'
_refine_ls_weighting_scheme calc
_refine_ls_wR_factor_gt 0.1388
_refine_ls_wR_factor_ref 0.1553
_reflns_number_gt 4696
_reflns_number_total 7485
_reflns_threshold_expression >2\s(I)
_cod_data_source_file ic301546v_si_002_3.cif
_cod_data_source_block guchhaitout
_cod_original_formula_sum 'C37 H53.20 Cl3 N9 O2.60'
_cod_database_code 4330877

loop_
_symmetry_equiv_pos_as_xyz
'x, y, z'
'-x+1/2, y+1/2, -z+1/2'
'-x, -y, -z'
'x-1/2, -y-1/2, z-1/2'

loop_
_atom_site_label
_atom_site_type_symbol
_atom_site_fract_x
_atom_site_fract_y
_atom_site_fract_z
_atom_site_U_iso_or_equiv
_atom_site_adp_type
_atom_site_occupancy
_atom_site_symmetry_multiplicity
_atom_site_calc_flag
_atom_site_refinement_flags
Cl3 Cl 0.41105(9) 0.38691(10) 0.09764(3) 0.0633(3) Uani 1 1 d .
H2 H 0.682(3) 0.646(3) 0.1917(9) 0.034(9) Uiso 1 1 d .
H4 H 0.355(3) 0.553(3) 0.1833(10) 0.051(11) Uiso 1 1 d .
H5 H 0.341(3) 0.585(4) 0.1022(10) 0.066(12) Uiso 1 1 d .
H8 H 0.635(3) 0.229(4) 0.1284(11) 0.062(12) Uiso 1 1 d .
H6 H 0.566(3) 0.694(3) 0.0969(11) 0.057(12) Uiso 1 1 d .
H9 H 0.407(3) 0.288(3) 0.1606(11) 0.052(12) Uiso 1 1 d .
H1 H 0.780(3) 0.562(3) 0.1262(10) 0.031(12) Uiso 1 1 d .
H7 H 0.619(3) 0.419(3) 0.0744(10) 0.053(12) Uiso 1 1 d .
H3 H 0.567(3) 0.427(3) 0.2147(9) 0.034(11) Uiso 1 1 d .
Cl1 Cl 0.51163(8) 0.70701(9) 0.16059(3) 0.0547(3) Uani 1 1 d .
Cl2 Cl 0.72983(9) 0.36860(9) 0.16851(3) 0.0582(3) Uani 1 1 d .
N4 N 0.2857(3) 0.5219(3) 0.18359(8) 0.0398(7) Uani 1 1 d .
N2 N 0.7440(2) 0.6658(2) 0.20878(8) 0.0360(7) Uani 1 1 d .
N9 N 0.4229(3) 0.2374(3) 0.17671(9) 0.0444(8) Uani 1 1 d .
N8 N 0.6246(3) 0.1542(3) 0.11802(9) 0.0486(8) Uani 1 1 d .
N6 N 0.5560(3) 0.6876(3) 0.07275(9) 0.0476(8) Uani 1 1 d .
N3 N 0.5414(3) 0.4594(3) 0.23109(9) 0.0389(7) Uani 1 1 d .
N5 N 0.2736(3) 0.6400(3) 0.09831(8) 0.0448(7) Uani 1 1 d .
C12 C 0.4303(3) 0.5163(4) 0.27841(10) 0.0515(10) Uani 1 1 d .
H12 H 0.3663 0.5234 0.2950 0.062 Uiso 1 1 calc R
N1 N 0.8078(3) 0.6217(4) 0.12244(9) 0.0468(8) Uani 1 1 d .
C10 C 0.6109(3) 0.5453(3) 0.25130(9) 0.0391(8) Uani 1 1 d .
C6 C 0.8575(3) 0.6974(3) 0.15007(10) 0.0437(9) Uani 1 1 d .
N7 N 0.6866(3) 0.3986(3) 0.06683(8) 0.0495(8) Uani 1 1 d .
C37 C 0.3923(3) 0.2375(3) 0.21313(10) 0.0384(8) Uani 1 1 d .
C19 C 0.1947(3) 0.5572(3) 0.15794(9) 0.0409(8) Uani 1 1 d .
C3 C 0.8164(3) 0.6759(4) 0.08812(10) 0.0446(9) Uani 1 1 d .
C9 C 0.7379(3) 0.5769(3) 0.24143(9) 0.0433(9) Uani 1 1 d .
H9A H 0.7811 0.5000 0.2354 0.052 Uiso 1 1 calc R
H9B H 0.7802 0.6145 0.2631 0.052 Uiso 1 1 calc R
C18 C 0.1012(3) 0.4745(4) 0.16099(11) 0.0539(10) Uani 1 1 d .
H18 H 0.0274 0.4757 0.1470 0.065 Uiso 1 1 calc R
C34 C 0.4697(3) 0.1212(3) 0.16706(10) 0.0469(9) Uani 1 1 d .
C13 C 0.4307(3) 0.4398(3) 0.24742(9) 0.0385(8) Uani 1 1 d .
C30 C 0.7207(4) 0.2749(4) 0.06665(10) 0.0524(10) Uani 1 1 d .
C14 C 0.3336(3) 0.3511(3) 0.23123(9) 0.0402(8) Uani 1 1 d .
C23 C 0.4393(3) 0.7141(4) 0.05802(10) 0.0505(9) Uani 1 1 d .
C20 C 0.2089(3) 0.6703(3) 0.13428(9) 0.0462(9) Uani 1 1 d .
H20A H 0.2560 0.7332 0.1483 0.055 Uiso 1 1 calc R
H20B H 0.1283 0.7053 0.1281 0.055 Uiso 1 1 calc R
C31 C 0.6335(4) 0.1742(4) 0.07616(10) 0.0592(11) Uani 1 1 d .
H31A H 0.6594 0.0963 0.0647 0.071 Uiso 1 1 calc R
H31B H 0.5526 0.1952 0.0656 0.071 Uiso 1 1 calc R
C11 C 0.5421(3) 0.5819(3) 0.28099(10) 0.0485(9) Uani 1 1 d .
H11 H 0.5655 0.6398 0.2995 0.058 Uiso 1 1 calc R
C2 C 0.7660(3) 0.6155(4) 0.05237(9) 0.0498(9) Uani 1 1 d .
C16 C 0.2506(3) 0.4171(3) 0.20256(9) 0.0405(8) Uani 1 1 d .
C36 C 0.4202(3) 0.1201(3) 0.22727(11) 0.0485(9) Uani 1 1 d .
H36 H 0.4082 0.0929 0.2517 0.058 Uiso 1 1 calc R
C17 C 0.1342(3) 0.3859(4) 0.18899(11) 0.0518(10) Uani 1 1 d .
H17 H 0.0864 0.3189 0.1968 0.062 Uiso 1 1 calc R
C7 C 0.8651(3) 0.6564(3) 0.18975(9) 0.0446(9) Uani 1 1 d .
H7A H 0.9256 0.7077 0.2033 0.054 Uiso 1 1 calc R
H7B H 0.8933 0.5698 0.1909 0.054 Uiso 1 1 calc R
C8 C 0.7189(4) 0.7966(3) 0.22110(11) 0.0543(10) Uani 1 1 d .
H8A H 0.7226 0.8524 0.2000 0.081 Uiso 1 1 calc R
H8B H 0.7794 0.8212 0.2400 0.081 Uiso 1 1 calc R
H8C H 0.6384 0.8007 0.2313 0.081 Uiso 1 1 calc R
C26 C 0.6312(3) 0.6532(4) 0.04479(10) 0.0489(9) Uani 1 1 d .
C5 C 0.8983(3) 0.8029(4) 0.13296(11) 0.0512(10) Uani 1 1 d .
H5A H 0.9362 0.8714 0.1448 0.061 Uiso 1 1 calc R
C24 C 0.4433(4) 0.6934(4) 0.02035(11) 0.0650(12) Uani 1 1 d .
H24 H 0.3777 0.7029 0.0031 0.078 Uiso 1 1 calc R
C27 C 0.7779(3) 0.4742(4) 0.05474(10) 0.0507(10) Uani 1 1 d .
C35 C 0.4699(3) 0.0490(3) 0.19839(12) 0.0520(10) Uani 1 1 d .
H35 H 0.4982 -0.0334 0.2004 0.062 Uiso 1 1 calc R
C33 C 0.5048(3) 0.0933(3) 0.12831(10) 0.0532(10) Uani 1 1 d .
H33A H 0.4399 0.1222 0.1110 0.064 Uiso 1 1 calc R
H33B H 0.5121 0.0030 0.1254 0.064 Uiso 1 1 calc R
C4 C 0.8730(3) 0.7896(4) 0.09407(11) 0.0545(10) Uani 1 1 d .
H4A H 0.8915 0.8480 0.0757 0.065 Uiso 1 1 calc R
C25 C 0.5630(4) 0.6553(4) 0.01192(11) 0.0661(12) Uani 1 1 d .
H25 H 0.5907 0.6353 -0.0117 0.079 Uiso 1 1 calc R
C29 C 0.8370(4) 0.2715(5) 0.05409(12) 0.0703(13) Uani 1 1 d .
H29 H 0.8849 0.1999 0.0512 0.084 Uiso 1 1 calc R
C22 C 0.3387(3) 0.7519(4) 0.08169(10) 0.0513(10) Uani 1 1 d .
H22A H 0.2796 0.8012 0.0669 0.062 Uiso 1 1 calc R
H22B H 0.3712 0.8049 0.1019 0.062 Uiso 1 1 calc R
C15 C 0.2546(3) 0.3041(4) 0.26363(10) 0.0556(10) Uani 1 1 d .
H15A H 0.2167 0.3747 0.2754 0.083 Uiso 1 1 calc R
H15B H 0.3062 0.2603 0.2817 0.083 Uiso 1 1 calc R
H15C H 0.1920 0.2482 0.2538 0.083 Uiso 1 1 calc R
C28 C 0.8720(4) 0.3951(5) 0.04625(12) 0.0682(12) Uani 1 1 d .
H28 H 0.9471 0.4194 0.0368 0.082 Uiso 1 1 calc R
C21 C 0.1881(4) 0.5808(4) 0.06968(11) 0.0697(12) Uani 1 1 d .
H21A H 0.1484 0.5095 0.0806 0.105 Uiso 1 1 calc R
H21B H 0.2339 0.5539 0.0486 0.105 Uiso 1 1 calc R
H21C H 0.1269 0.6410 0.0615 0.105 Uiso 1 1 calc R
C32 C 0.7312(4) 0.0816(4) 0.13382(12) 0.0670(12) Uani 1 1 d .
H32A H 0.8065 0.1220 0.1272 0.100 Uiso 1 1 calc R
H32B H 0.7292 -0.0023 0.1238 0.100 Uiso 1 1 calc R
H32C H 0.7270 0.0780 0.1606 0.100 Uiso 1 1 calc R
C1 C 0.8399(4) 0.6648(4) 0.01947(11) 0.0689(12) Uani 1 1 d .
H1A H 0.8325 0.7546 0.0181 0.103 Uiso 1 1 calc R
H1B H 0.8084 0.6281 -0.0035 0.103 Uiso 1 1 calc R
H1C H 0.9250 0.6423 0.0233 0.103 Uiso 1 1 calc R

loop_
_atom_site_aniso_label
_atom_site_aniso_U_11
_atom_site_aniso_U_22
_atom_site_aniso_U_33
_atom_site_aniso_U_23
_atom_site_aniso_U_13
_atom_site_aniso_U_12
Cl3 0.0670(6) 0.0653(7) 0.0578(7) 0.0021(5) 0.0070(5) 0.0244(5)
Cl1 0.0440(5) 0.0733(7) 0.0459(6) -0.0032(5) -0.0106(4) 0.0070(5)
Cl2 0.0628(6) 0.0589(6) 0.0526(6) -0.0141(5) -0.0013(5) -0.0012(5)
N4 0.0271(16) 0.0478(18) 0.0444(19) -0.0014(14) -0.0018(14) 0.0035(14)
N2 0.0337(15) 0.0357(15) 0.0378(17) -0.0040(13) -0.0107(13) 0.0010(12)
N9 0.0549(19) 0.0388(18) 0.039(2) 0.0029(15) -0.0018(15) 0.0092(14)
N8 0.053(2) 0.047(2) 0.044(2) -0.0136(16) -0.0080(15) 0.0152(15)
N6 0.0470(18) 0.068(2) 0.0272(18) 0.0017(15) -0.0037(15) 0.0075(15)
N3 0.0430(18) 0.0385(17) 0.0350(19) -0.0042(15) -0.0013(15) 0.0059(14)
N5 0.0372(16) 0.0544(19) 0.0421(18) -0.0039(15) -0.0080(14) 0.0148(15)
C12 0.051(2) 0.063(2) 0.041(2) -0.0071(19) 0.0020(17) 0.0090(19)
N1 0.0378(18) 0.054(2) 0.048(2) -0.0003(19) -0.0032(15) -0.0025(17)
C10 0.0426(19) 0.0387(19) 0.035(2) 0.0019(16) -0.0093(16) 0.0038(16)
C6 0.0295(18) 0.053(2) 0.048(2) -0.0005(19) -0.0038(16) 0.0019(16)
N7 0.044(2) 0.066(2) 0.0384(19) -0.0065(16) 0.0025(15) 0.0174(18)
C37 0.0334(18) 0.040(2) 0.042(2) -0.0011(16) -0.0049(15) 0.0012(14)
C19 0.0311(18) 0.051(2) 0.041(2) -0.0019(17) 0.0013(15) 0.0107(16)
C3 0.0359(19) 0.063(3) 0.035(2) 0.0064(18) 0.0032(15) 0.0072(17)
C9 0.044(2) 0.044(2) 0.041(2) 0.0017(16) -0.0121(16) 0.0041(16)
C18 0.0331(19) 0.067(3) 0.061(3) -0.007(2) -0.0099(18) 0.0120(19)
C34 0.046(2) 0.039(2) 0.055(3) -0.0051(19) -0.0031(18) 0.0058(16)
C13 0.0397(19) 0.0405(19) 0.035(2) 0.0014(16) -0.0006(16) 0.0074(15)
C30 0.055(2) 0.064(3) 0.037(2) -0.0102(19) -0.0067(18) 0.019(2)
C14 0.0389(19) 0.042(2) 0.039(2) 0.0020(16) 0.0022(15) 0.0014(15)
C23 0.045(2) 0.069(3) 0.038(2) 0.0100(19) -0.0037(17) 0.0096(19)
C20 0.041(2) 0.060(2) 0.038(2) 0.0012(17) 0.0002(16) 0.0185(17)
C31 0.067(3) 0.066(3) 0.044(2) -0.019(2) -0.012(2) 0.020(2)
C11 0.053(2) 0.056(2) 0.036(2) -0.0098(18) -0.0094(18) 0.0065(18)
C2 0.045(2) 0.072(3) 0.034(2) 0.0019(19) 0.0082(16) 0.0084(19)
C16 0.0368(19) 0.043(2) 0.042(2) 0.0003(16) 0.0053(16) 0.0047(15)
C36 0.045(2) 0.047(2) 0.053(2) 0.0099(19) -0.0043(18) 0.0012(17)
C17 0.036(2) 0.054(2) 0.065(3) 0.000(2) -0.0002(18) -0.0024(17)
C7 0.0355(19) 0.052(2) 0.046(2) -0.0030(17) -0.0094(16) 0.0034(16)
C8 0.065(2) 0.038(2) 0.059(3) -0.0087(18) -0.003(2) 0.0039(18)
C26 0.047(2) 0.062(2) 0.038(2) 0.0075(18) 0.0015(17) 0.0089(18)
C5 0.039(2) 0.053(2) 0.062(3) 0.000(2) 0.0008(18) 0.0038(17)
C24 0.056(3) 0.099(3) 0.039(3) 0.015(2) -0.0120(19) 0.015(2)
C27 0.042(2) 0.077(3) 0.033(2) -0.0046(19) 0.0003(17) 0.012(2)
C35 0.043(2) 0.038(2) 0.074(3) 0.005(2) -0.0034(19) 0.0041(17)
C33 0.054(2) 0.047(2) 0.057(3) -0.0129(19) -0.0095(19) 0.0091(18)
C4 0.050(2) 0.064(3) 0.050(3) 0.011(2) 0.0079(19) 0.006(2)
C25 0.065(3) 0.100(3) 0.033(2) 0.003(2) 0.0012(19) 0.018(2)
C29 0.059(3) 0.084(3) 0.068(3) -0.016(3) 0.001(2) 0.031(2)
C22 0.047(2) 0.060(2) 0.046(2) 0.0085(19) -0.0064(18) 0.0148(18)
C15 0.057(2) 0.060(2) 0.051(2) 0.0073(19) 0.0099(19) 0.0008(19)
C28 0.045(2) 0.093(4) 0.067(3) -0.010(3) 0.010(2) 0.015(2)
C21 0.057(3) 0.090(3) 0.060(3) -0.007(2) -0.019(2) 0.002(2)
C32 0.058(2) 0.071(3) 0.071(3) -0.005(2) -0.012(2) 0.029(2)
C1 0.062(3) 0.099(3) 0.047(3) 0.004(2) 0.011(2) 0.002(2)

loop_
_atom_type_symbol
_atom_type_description
_atom_type_scat_dispersion_real
_atom_type_scat_dispersion_imag
_atom_type_scat_source
C C 0.0033 0.0016 'International Tables Vol C Tables 4.2.6.8 and 6.1.1.4'
H H 0.0000 0.0000 'International Tables Vol C Tables 4.2.6.8 and 6.1.1.4'
N N 0.0061 0.0033 'International Tables Vol C Tables 4.2.6.8 and 6.1.1.4'
O O 0.0106 0.0060 'International Tables Vol C Tables 4.2.6.8 and 6.1.1.4'
Cl Cl 0.1484 0.1585 'International Tables Vol C Tables 4.2.6.8 and 6.1.1.4'

loop_
_geom_angle_atom_site_label_1
_geom_angle_atom_site_label_2
_geom_angle_atom_site_label_3
_geom_angle
C16 N4 C19 110.2(3)
C8 N2 C9 110.3(3)
C8 N2 C7 111.6(3)
C9 N2 C7 111.7(2)
C37 N9 C34 110.2(3)
C32 N8 C33 110.6(3)
C32 N8 C31 111.8(3)
C33 N8 C31 112.7(3)
C26 N6 C23 110.0(3)
C13 N3 C10 110.6(3)
C21 N5 C22 110.6(3)
C21 N5 C20 111.8(3)
C22 N5 C20 113.6(3)
C13 C12 C11 108.7(3)
C3 N1 C6 111.2(4)
N3 C10 C11 106.8(3)
N3 C10 C9 121.8(3)
C11 C10 C9 131.2(3)
C5 C6 N1 106.8(3)
C5 C6 C7 131.6(3)
N1 C6 C7 121.5(3)
C27 N7 C30 111.5(3)
N9 C37 C36 107.0(3)
N9 C37 C14 122.0(3)
C36 C37 C14 131.0(3)
C18 C19 N4 107.1(3)
C18 C19 C20 132.0(3)
N4 C19 C20 120.9(3)
N1 C3 C4 106.3(3)
N1 C3 C2 123.0(3)
C4 C3 C2 130.7(3)
C10 C9 N2 113.3(3)
C19 C18 C17 108.6(3)
C35 C34 N9 106.9(3)
C35 C34 C33 131.7(3)
N9 C34 C33 121.4(3)
N3 C13 C12 106.3(3)
N3 C13 C14 122.9(3)
C12 C13 C14 130.8(3)
C29 C30 N7 106.4(4)
C29 C30 C31 132.1(4)
N7 C30 C31 121.4(3)
C16 C14 C13 111.1(3)
C16 C14 C37 109.3(3)
C13 C14 C37 111.1(3)
C16 C14 C15 108.8(3)
C13 C14 C15 108.3(3)
C37 C14 C15 108.2(3)
C24 C23 N6 106.2(3)
C24 C23 C22 131.6(3)
N6 C23 C22 122.1(3)
C19 C20 N5 111.7(3)
C30 C31 N8 113.1(3)
C10 C11 C12 107.6(3)
C27 C2 C3 110.3(3)
C27 C2 C26 110.5(3)
C3 C2 C26 110.6(3)
C27 C2 C1 109.6(3)
C3 C2 C1 108.4(3)
C26 C2 C1 107.3(3)
N4 C16 C17 107.0(3)
N4 C16 C14 122.9(3)
C17 C16 C14 130.0(3)
C37 C36 C35 107.8(3)
C16 C17 C18 107.1(3)
C6 C7 N2 113.1(3)
N6 C26 C25 107.6(3)
N6 C26 C2 122.4(3)
C25 C26 C2 130.0(3)
C6 C5 C4 107.7(3)
C23 C24 C25 108.6(3)
N7 C27 C28 105.4(4)
N7 C27 C2 123.0(3)
C28 C27 C2 131.6(4)
C34 C35 C36 108.1(3)
C34 C33 N8 113.3(3)
C3 C4 C5 108.1(3)
C26 C25 C24 107.4(3)
C30 C29 C28 107.7(4)
C23 C22 N5 112.3(3)
C27 C28 C29 108.9(4)

loop_
_geom_bond_atom_site_label_1
_geom_bond_atom_site_label_2
_geom_bond_distance
N4 C16 1.365(4)
N4 C19 1.375(4)
N2 C8 1.486(4)
N2 C9 1.503(4)
N2 C7 1.505(4)
N9 C37 1.352(4)
N9 C34 1.385(4)
N8 C32 1.486(4)
N8 C33 1.510(5)
N8 C31 1.514(5)
N6 C26 1.361(4)
N6 C23 1.384(4)
N3 C13 1.370(4)
N3 C10 1.372(4)
N5 C21 1.495(5)
N5 C22 1.515(5)
N5 C20 1.519(4)
C12 C13 1.372(5)
C12 C11 1.401(5)
N1 C3 1.359(5)
N1 C6 1.368(5)
C10 C11 1.374(5)
C10 C9 1.476(5)
C6 C5 1.359(5)
C6 C7 1.480(5)
N7 C27 1.359(5)
N7 C30 1.367(5)
C37 C36 1.376(5)
C37 C14 1.520(5)
C19 C18 1.351(5)
C19 C20 1.480(5)
C3 C4 1.369(5)
C3 C2 1.513(5)
C18 C17 1.409(5)
C34 C35 1.355(5)
C34 C33 1.477(5)
C13 C14 1.514(5)
C30 C29 1.356(5)
C30 C31 1.476(6)
C14 C16 1.511(5)
C14 C15 1.546(5)
C23 C24 1.363(5)
C23 C22 1.461(5)
C2 C27 1.509(5)
C2 C26 1.533(5)
C2 C1 1.537(5)
C16 C17 1.378(5)
C36 C35 1.401(5)
C26 C25 1.364(5)
C5 C4 1.411(5)
C24 C25 1.405(5)
C27 C28 1.366(5)
C29 C28 1.398(6)

loop_
_geom_hbond_atom_site_label_D
_geom_hbond_atom_site_label_H
_geom_hbond_atom_site_label_A
_geom_hbond_distance_DH
_geom_hbond_distance_HA
_geom_hbond_distance_DA
_geom_hbond_angle_DHA
N1 H1 Cl2 0.71(3) 2.62(3) 3.279(4) 154(4)
N2 H2 Cl1 0.91(3) 2.22(3) 3.034(3) 148(3)
N3 H3 Cl2 0.74(3) 2.54(3) 3.229(4) 156(3)
N4 H4 Cl1 0.82(4) 2.52(4) 3.272(3) 154(3)
N5 H5 Cl3 0.95(4) 2.24(4) 3.078(3) 147(3)
N6 H6 Cl1 0.87(4) 2.37(4) 3.192(3) 158(3)
N7 H7 Cl3 0.82(4) 2.46(4) 3.227(4) 157(3)
N8 H8 Cl2 0.88(4) 2.28(4) 3.098(3) 153(3)
N9 H9 Cl3 0.80(4) 2.48(4) 3.235(4) 157(3)
C9 H9A Cl2 0.97 2.80 3.414(4) 121.7
C20 H20A Cl1 0.97 2.81 3.410(4) 120.8
C22 H22B Cl1 0.97 2.75 3.361(4) 121.5
C31 H31B Cl3 0.97 2.82 3.416(4) 120.6

loop_
_platon_squeeze_void_nr
_platon_squeeze_void_average_x
_platon_squeeze_void_average_y
_platon_squeeze_void_average_z
_platon_squeeze_void_volume
_platon_squeeze_void_count_electrons
_platon_squeeze_void_content
1 0.417 0.000 0.500 355 94 ' '
2 0.912 0.500 1.000 356 94 ' '
